data_4516519
loop_
_publ_author_name
'Shirman, Tanya'
'Boterashvili, Meital'
'Orbach, Meital'
'Freeman, Dalia'
'Shimon, Linda J. W.'
'Lahav, Michal'
'van der Boom, Milko E.'

_publ_section_title
;
 Finding the Perfect Match: Halogen vs Hydrogen Bonding
;
_journal_issue 10
_journal_name_full 'Crystal Growth &amp; Design'
_journal_page_first 4756
_journal_paper_doi 10.1021/acs.cgd.5b01260
_journal_volume 15
_journal_year 2015
_chemical_formula_moiety 'C13 H6 Cl F4 N O'
_chemical_formula_sum 'C13 H6 Cl F4 N O'
_chemical_formula_weight 303.64
_space_group_crystal_system monoclinic
_space_group_IT_number 14
_space_group_name_Hall '-P 2ybc'
_space_group_name_H-M_alt 'P 1 21/c 1'
_atom_sites_solution_hydrogens difmap
_audit_creation_method SHELXL-2013
_cell_angle_alpha 90
_cell_angle_beta 108.7840(10)
_cell_angle_gamma 90
_cell_formula_units_Z 4
_cell_length_a 10.0782(3)
_cell_length_b 12.6478(4)
_cell_length_c 9.6673(3)
_cell_measurement_reflns_used 13260
_cell_measurement_temperature 120(2)
_cell_measurement_theta_max 30.66
_cell_measurement_theta_min 2.13
_cell_volume 1166.63(6)
_computing_cell_refinement 'Bruker Apex2'
_computing_data_collection 'Bruker Apex2'
_computing_data_reduction 'Bruker Apex2'
_computing_structure_refinement 'SHELXL-2013 (Sheldrick, 2013)'
_computing_structure_solution 'SHELXS-97 (Sheldrick, 1990)'
_diffrn_ambient_temperature 120(2)
_diffrn_measured_fraction_theta_full 0.998
_diffrn_measured_fraction_theta_max 0.983
_diffrn_measurement_device_type 'Bruker KappaApex2 CCD'
_diffrn_measurement_method 'phi and omega scans'
_diffrn_radiation_type MoK\a
_diffrn_radiation_wavelength 0.71073
_diffrn_reflns_av_R_equivalents 0.0230
_diffrn_reflns_av_unetI/netI 0.0234
_diffrn_reflns_Laue_measured_fraction_full 0.998
_diffrn_reflns_Laue_measured_fraction_max 0.983
_diffrn_reflns_limit_h_max 14
_diffrn_reflns_limit_h_min -12
_diffrn_reflns_limit_k_max 17
_diffrn_reflns_limit_k_min -18
_diffrn_reflns_limit_l_max 13
_diffrn_reflns_limit_l_min -13
_diffrn_reflns_number 13255
_diffrn_reflns_point_group_measured_fraction_full 0.998
_diffrn_reflns_point_group_measured_fraction_max 0.983
_diffrn_reflns_theta_full 25.242
_diffrn_reflns_theta_max 30.655
_diffrn_reflns_theta_min 2.134
_diffrn_source sealed-tube
_exptl_absorpt_coefficient_mu 0.374
_exptl_absorpt_correction_T_max 0.9852
_exptl_absorpt_correction_T_min 0.9358
_exptl_absorpt_correction_type multi-scan
_exptl_absorpt_process_details SADABS
_exptl_crystal_colour colourless
_exptl_crystal_density_diffrn 1.729
_exptl_crystal_description plate
_exptl_crystal_F_000 608
_exptl_crystal_size_max 0.180
_exptl_crystal_size_mid 0.180
_exptl_crystal_size_min 0.040
_refine_diff_density_max 0.452
_refine_diff_density_min -0.229
_refine_diff_density_rms 0.056
_refine_ls_extinction_method none
_refine_ls_goodness_of_fit_ref 1.032
_refine_ls_hydrogen_treatment refall
_refine_ls_matrix_type full
_refine_ls_number_parameters 205
_refine_ls_number_reflns 3544
_refine_ls_number_restraints 0
_refine_ls_restrained_S_all 1.032
_refine_ls_R_factor_all 0.0424
_refine_ls_R_factor_gt 0.0325
_refine_ls_shift/su_max 0.001
_refine_ls_shift/su_mean 0.000
_refine_ls_structure_factor_coef Fsqd
_refine_ls_weighting_details 'w=1/[\s^2^(Fo^2^)+(0.0535P)^2^+0.2768P] where P=(Fo^2^+2Fc^2^)/3'
_refine_ls_weighting_scheme calc
_refine_ls_wR_factor_gt 0.0885
_refine_ls_wR_factor_ref 0.0948
_reflns_Friedel_coverage 0.000
_reflns_number_gt 2915
_reflns_number_total 3544
_reflns_threshold_expression 'I > 2\s(I)'
_cod_data_source_file cg5b01260_si_005.cif
_cod_data_source_block v150n
_cod_depositor_comments
;
The following automatic conversions were performed:

data item '_exptl_absorpt_correction_type' value 'Multi-scan' was
changed to 'multi-scan' in accordance with the
/home/saulius/struct/COD-crude-data/automatic-downloads/DataCite-retrospective/ACS/depositions/lib/dictionaries/cif_core.dic
dictionary named 'cif_core.dic' version 2.4.2 last updated on
2011-04-26.

Automatic conversion script
Id: cif_fix_values 6909 2019-04-08 15:41:33Z antanas 
;
_cod_original_sg_symbol_H-M 'P 21/c'
_cod_database_code 4516519
_shelx_space_group_comment
;
The symmetry employed for this shelxl refinement is uniquely defined
by the following loop, which should always be used as a source of
symmetry information in preference to the above space-group names.
They are only intended as comments.
;
_shelx_estimated_absorpt_t_min 0.936
_shelx_estimated_absorpt_t_max 0.985
_shelxl_version_number 2013-4

loop_
_space_group_symop_operation_xyz
'x, y, z'
'-x, y+1/2, -z+1/2'
'-x, -y, -z'
'x, -y-1/2, z-1/2'

loop_
_atom_site_label
_atom_site_type_symbol
_atom_site_fract_x
_atom_site_fract_y
_atom_site_fract_z
_atom_site_U_iso_or_equiv
_atom_site_adp_type
_atom_site_occupancy
_atom_site_site_symmetry_order
_atom_site_calc_flag
Cl1 Cl 0.47190(3) 1.11558(3) 0.87149(3) 0.02670(10) Uani 1 1 d
O1 O 0.01884(10) 0.85156(8) -0.43559(9) 0.0289(2) Uani 1 1 d
C1 C 0.40196(12) 1.07339(10) 0.69507(12) 0.0194(2) Uani 1 1 d
C2 C 0.39294(12) 0.96694(10) 0.66032(12) 0.0209(2) Uani 1 1 d
C3 C 0.33906(12) 0.93399(9) 0.51709(12) 0.0194(2) Uani 1 1 d
C4 C 0.28947(11) 1.00413(9) 0.39979(12) 0.0171(2) Uani 1 1 d
C5 C 0.29590(12) 1.11079(9) 0.43853(12) 0.0177(2) Uani 1 1 d
C6 C 0.35141(12) 1.14470(9) 0.58136(13) 0.0190(2) Uani 1 1 d
C7 C 0.23765(12) 0.96259(10) 0.25108(12) 0.0188(2) Uani 1 1 d
H7 H 0.2294(18) 0.8882(15) 0.2448(19) 0.035(5) Uiso 1 1 d
C8 C 0.20682(12) 1.01795(10) 0.12648(12) 0.0188(2) Uani 1 1 d
H8 H 0.2199(16) 1.0953(14) 0.1275(17) 0.030(4) Uiso 1 1 d
C9 C 0.15662(11) 0.97154(9) -0.01926(12) 0.0173(2) Uani 1 1 d
C10 C 0.12459(13) 0.86440(10) -0.04647(13) 0.0203(2) Uani 1 1 d
H10 H 0.1320(15) 0.8164(12) 0.0277(16) 0.020(4) Uiso 1 1 d
C11 C 0.07798(13) 0.82618(10) -0.18657(13) 0.0220(2) Uani 1 1 d
H11 H 0.0530(16) 0.7547(13) -0.2115(17) 0.027(4) Uiso 1 1 d
N1 N 0.06133(11) 0.89096(8) -0.30362(11) 0.0206(2) Uani 1 1 d
C12 C 0.08846(13) 0.99602(10) -0.28152(13) 0.0201(2) Uani 1 1 d
H12 H 0.0751(17) 1.0348(14) -0.3654(17) 0.031(4) Uiso 1 1 d
C13 C 0.13581(12) 1.03637(9) -0.14159(12) 0.0190(2) Uani 1 1 d
H13 H 0.1566(17) 1.1133(13) -0.1263(17) 0.027(4) Uiso 1 1 d
F1 F 0.43767(9) 0.89467(6) 0.76584(9) 0.0329(2) Uani 1 1 d
F2 F 0.33692(8) 0.82991(6) 0.49017(8) 0.02778(18) Uani 1 1 d
F3 F 0.24684(8) 1.18527(6) 0.33616(8) 0.02447(17) Uani 1 1 d
F4 F 0.35521(9) 1.24833(6) 0.60860(8) 0.02758(18) Uani 1 1 d

loop_
_atom_site_aniso_label
_atom_site_aniso_U_11
_atom_site_aniso_U_22
_atom_site_aniso_U_33
_atom_site_aniso_U_23
_atom_site_aniso_U_13
_atom_site_aniso_U_12
Cl1 0.02621(16) 0.03316(18) 0.01724(14) -0.00665(11) 0.00211(11) 0.00343(12)
O1 0.0408(5) 0.0277(5) 0.0156(4) -0.0059(3) 0.0054(4) 0.0040(4)
C1 0.0172(5) 0.0240(6) 0.0160(5) -0.0026(4) 0.0039(4) 0.0005(4)
C2 0.0208(5) 0.0222(6) 0.0177(5) 0.0028(4) 0.0033(4) 0.0034(4)
C3 0.0204(5) 0.0153(5) 0.0212(5) -0.0020(4) 0.0048(4) 0.0000(4)
C4 0.0162(5) 0.0178(5) 0.0168(5) -0.0006(4) 0.0045(4) -0.0003(4)
C5 0.0200(5) 0.0164(5) 0.0172(5) 0.0007(4) 0.0067(4) -0.0001(4)
C6 0.0215(5) 0.0166(5) 0.0202(5) -0.0032(4) 0.0084(4) -0.0011(4)
C7 0.0200(5) 0.0177(5) 0.0176(5) -0.0024(4) 0.0047(4) -0.0011(4)
C8 0.0198(5) 0.0184(5) 0.0180(5) -0.0022(4) 0.0061(4) -0.0019(4)
C9 0.0160(5) 0.0190(5) 0.0169(5) -0.0007(4) 0.0055(4) -0.0004(4)
C10 0.0236(5) 0.0183(5) 0.0177(5) 0.0011(4) 0.0049(4) 0.0006(4)
C11 0.0268(6) 0.0162(5) 0.0212(5) -0.0015(4) 0.0054(5) 0.0016(4)
N1 0.0226(5) 0.0220(5) 0.0165(4) -0.0032(4) 0.0054(4) 0.0033(4)
C12 0.0218(5) 0.0208(6) 0.0182(5) 0.0011(4) 0.0072(4) 0.0009(4)
C13 0.0197(5) 0.0180(5) 0.0189(5) -0.0004(4) 0.0057(4) -0.0007(4)
F1 0.0443(5) 0.0268(4) 0.0202(4) 0.0055(3) 0.0001(3) 0.0093(3)
F2 0.0387(4) 0.0146(3) 0.0246(4) -0.0010(3) 0.0027(3) 0.0017(3)
F3 0.0379(4) 0.0166(3) 0.0184(3) 0.0023(3) 0.0083(3) 0.0005(3)
F4 0.0418(4) 0.0171(4) 0.0245(4) -0.0060(3) 0.0114(3) -0.0019(3)

loop_
_atom_type_symbol
_atom_type_description
_atom_type_scat_dispersion_real
_atom_type_scat_dispersion_imag
_atom_type_scat_source
C C 0.0033 0.0016 'International Tables Vol C Tables 4.2.6.8 and 6.1.1.4'
H H 0.0000 0.0000 'International Tables Vol C Tables 4.2.6.8 and 6.1.1.4'
O O 0.0106 0.0060 'International Tables Vol C Tables 4.2.6.8 and 6.1.1.4'
F F 0.0171 0.0103 'International Tables Vol C Tables 4.2.6.8 and 6.1.1.4'
Cl Cl 0.1484 0.1585 'International Tables Vol C Tables 4.2.6.8 and 6.1.1.4'
N N 0.0061 0.0033 'International Tables Vol C Tables 4.2.6.8 and 6.1.1.4'

loop_
_geom_angle_atom_site_label_1
_geom_angle_atom_site_label_2
_geom_angle_atom_site_label_3
_geom_angle
C2 C1 C6 117.52(10)
C2 C1 Cl1 121.35(9)
C6 C1 Cl1 121.13(9)
F1 C2 C3 119.15(11)
F1 C2 C1 120.06(10)
C3 C2 C1 120.78(11)
F2 C3 C2 117.91(10)
F2 C3 C4 119.08(10)
C2 C3 C4 123.00(11)
C5 C4 C3 114.94(10)
C5 C4 C7 125.65(10)
C3 C4 C7 119.41(10)
F3 C5 C6 117.04(10)
F3 C5 C4 120.46(10)
C6 C5 C4 122.51(11)
F4 C6 C5 118.62(10)
F4 C6 C1 120.17(10)
C5 C6 C1 121.21(11)
C8 C7 C4 127.07(11)
C8 C7 H7 118.2(11)
C4 C7 H7 114.7(11)
C7 C8 C9 124.46(11)
C7 C8 H8 121.1(9)
C9 C8 H8 114.4(9)
C10 C9 C13 116.52(10)
C10 C9 C8 124.00(10)
C13 C9 C8 119.47(11)
C11 C10 C9 120.84(11)
C11 C10 H10 116.8(9)
C9 C10 H10 122.3(9)
N1 C11 C10 121.31(11)
N1 C11 H11 114.2(9)
C10 C11 H11 124.4(9)
O1 N1 C12 120.82(10)
O1 N1 C11 119.70(10)
C12 N1 C11 119.49(10)
N1 C12 C13 120.29(11)
N1 C12 H12 114.7(10)
C13 C12 H12 125.0(10)
C12 C13 C9 121.53(11)
C12 C13 H13 119.8(9)
C9 C13 H13 118.7(9)

loop_
_geom_bond_atom_site_label_1
_geom_bond_atom_site_label_2
_geom_bond_distance
Cl1 C1 1.7076(11)
O1 N1 1.3067(13)
C1 C2 1.3835(17)
C1 C6 1.3859(16)
C2 F1 1.3353(13)
C2 C3 1.3790(16)
C3 F2 1.3407(14)
C3 C4 1.3992(15)
C4 C5 1.3960(16)
C4 C7 1.4601(15)
C5 F3 1.3402(13)
C5 C6 1.3805(16)
C6 F4 1.3350(13)
C7 C8 1.3404(16)
C7 H7 0.945(18)
C8 C9 1.4583(15)
C8 H8 0.986(17)
C9 C10 1.3981(16)
C9 C13 1.3982(15)
C10 C11 1.3708(16)
C10 H10 0.925(15)
C11 N1 1.3629(15)
C11 H11 0.949(16)
N1 C12 1.3596(16)
C12 C13 1.3792(16)
C12 H12 0.919(17)
C13 H13 0.996(17)

loop_
_geom_torsion_atom_site_label_1
_geom_torsion_atom_site_label_2
_geom_torsion_atom_site_label_3
_geom_torsion_atom_site_label_4
_geom_torsion
C6 C1 C2 F1 -178.77(10)
Cl1 C1 C2 F1 0.90(16)
C6 C1 C2 C3 1.77(17)
Cl1 C1 C2 C3 -178.56(9)
F1 C2 C3 F2 -1.39(17)
C1 C2 C3 F2 178.07(10)
F1 C2 C3 C4 179.81(11)
C1 C2 C3 C4 -0.72(18)
F2 C3 C4 C5 -179.99(10)
C2 C3 C4 C5 -1.20(17)
F2 C3 C4 C7 -0.46(16)
C2 C3 C4 C7 178.33(11)
C3 C4 C5 F3 -177.63(10)
C7 C4 C5 F3 2.87(18)
C3 C4 C5 C6 2.11(17)
C7 C4 C5 C6 -177.38(11)
F3 C5 C6 F4 -1.14(16)
C4 C5 C6 F4 179.11(11)
F3 C5 C6 C1 178.62(10)
C4 C5 C6 C1 -1.13(18)
C2 C1 C6 F4 178.88(10)
Cl1 C1 C6 F4 -0.79(16)
C2 C1 C6 C5 -0.87(17)
Cl1 C1 C6 C5 179.45(9)
C5 C4 C7 C8 10.4(2)
C3 C4 C7 C8 -169.06(12)
C4 C7 C8 C9 179.34(11)
C7 C8 C9 C10 5.03(19)
C7 C8 C9 C13 -176.17(11)
C13 C9 C10 C11 1.25(17)
C8 C9 C10 C11 -179.92(11)
C9 C10 C11 N1 0.00(19)
C10 C11 N1 O1 178.90(11)
C10 C11 N1 C12 -1.46(18)
O1 N1 C12 C13 -178.77(11)
C11 N1 C12 C13 1.60(17)
N1 C12 C13 C9 -0.31(18)
C10 C9 C13 C12 -1.10(17)
C8 C9 C13 C12 -179.99(11)
